data_1536160
loop_
_publ_author_name
'Nuss, J.'
'Cardoso Gil, R.H.'
'Peters, K.'
'Hoenle, W.'
'von Schnering, H.G.'

_publ_section_title
;
 Synthese, Struktur und Eigenschaften der Tetraarsenidometallate(V)
 M7[TAs4] (M = K, Rb; T = Nb, Ta)
;
_journal_name_full 'Zeitschrift fuer Anorganische und Allgemeine Chemie'
_journal_page_first 1854
_journal_page_last 1864
_journal_volume 622
_journal_year 1996
_chemical_formula_sum 'As4 K7 Ta'
_chemical_name_systematic 'K7 (Ta As4)'
_space_group_IT_number 31
_symmetry_space_group_name_Hall 'P 2ac -2'
_symmetry_space_group_name_H-M 'P m n 21'
_cell_angle_alpha 90
_cell_angle_beta 90
_cell_angle_gamma 90
_cell_formula_units_Z 2
_cell_length_a 10.173
_cell_length_b 9.155
_cell_length_c 8.305
_cell_volume 773.476
_citation_journal_id_ASTM ZAACAB
_cod_data_source_file Nuss_ZAACAB_1996_443.cif
_cod_data_source_block As4K7Ta1
_cod_original_cell_volume 773.4764
_cod_original_formula_sum 'As4 K7 Ta1'
_cod_database_code 1536160

loop_
_symmetry_equiv_pos_as_xyz
x,y,z
-x+1/2,-y,z+1/2
-x,y,z
x+1/2,-y,z+1/2

loop_
_atom_site_label
_atom_site_type_symbol
_atom_site_fract_x
_atom_site_fract_y
_atom_site_fract_z
_atom_site_occupancy
_atom_site_U_iso_or_equiv
K3 K+1 0 0.6575 0.3395 1 0.0
As1 As-3 0 0.31452 0.29859 1 0.0
Ta1 Ta+5 0 0.32187 0 1 0.0
K2 K+1 0 0.0963 0.6051 1 0.0
K4 K+1 0.2897 0.5353 0.1262 1 0.0
As2 As-3 0 0.58541 0.91984 1 0.0
K1 K+1 0 0.9585 0.1328 1 0.0
As3 As-3 0.20439 0.18953 0.90461 1 0.0
K5 K+1 0.2854 0.167 0.2921 1 0.0
